data_7026933
loop_
_publ_author_name
'Sham, Kiu-Chor'
'Yeung, Ho-Lun'
'Yiu, Shek-Man'
'Lau, Tai-Chu'
'Kwong, Hoi-Lun'

_publ_section_title
;
 New binuclear double-stranded manganese helicates as catalysts for alkene
 epoxidation.
;
_journal_issue 40
_journal_name_full 'Dalton transactions (Cambridge, England : 2003)'
_journal_page_first 9469
_journal_page_last 9471
_journal_paper_doi 10.1039/c0dt00953a
_journal_volume 39
_journal_year 2010
_chemical_absolute_configuration rmad
_chemical_formula_sum 'C104 H103.5 Cl4 Mn2 N8 O21.75'
_chemical_formula_weight 2065.13
_chemical_name_systematic
;
?
;
_space_group_IT_number 19
_symmetry_cell_setting orthorhombic
_symmetry_space_group_name_Hall 'P 2ac 2ab'
_symmetry_space_group_name_H-M 'P 21 21 21'
_atom_sites_solution_hydrogens geom
_atom_sites_solution_primary direct
_atom_sites_solution_secondary difmap
_audit_creation_method SHELXL-97
_cell_angle_alpha 90.00
_cell_angle_beta 90.00
_cell_angle_gamma 90.00
_cell_formula_units_Z 4
_cell_length_a 18.81287(15)
_cell_length_b 22.75489(19)
_cell_length_c 23.7655(2)
_cell_measurement_reflns_used 15520
_cell_measurement_temperature 293(2)
_cell_measurement_theta_max 71.3667
_cell_measurement_theta_min 3.5689
_cell_volume 10173.65(15)
_computing_cell_refinement 'CrysAlisPro, Oxford Diffraction Ltd'
_computing_data_collection 'CrysAlisPro, Oxford Diffraction Ltd'
_computing_data_reduction 'CrysAlisPro, Oxford Diffraction Ltd'
_computing_molecular_graphics ortep-3
_computing_publication_material wingx
_computing_structure_refinement 'SHELXL-97 (Sheldrick, 1997)'
_computing_structure_solution 'SHELXS-97 (Sheldrick, 1990)'
_diffrn_ambient_temperature 293(2)
_diffrn_detector_area_resol_mean 16.1270
_diffrn_measured_fraction_theta_full 0.968
_diffrn_measured_fraction_theta_max 0.968
_diffrn_measurement_device_type 'Xcalibur, Sapphire3, Gemini ultra'
_diffrn_measurement_method '\w scans'
_diffrn_radiation_monochromator mirror
_diffrn_radiation_source 'Enhance Ultra (Cu) X-ray Source'
_diffrn_radiation_type CuK\a
_diffrn_radiation_wavelength 1.54180
_diffrn_reflns_av_R_equivalents 0.0335
_diffrn_reflns_av_sigmaI/netI 0.0482
_diffrn_reflns_limit_h_max 12
_diffrn_reflns_limit_h_min -22
_diffrn_reflns_limit_k_max 26
_diffrn_reflns_limit_k_min -27
_diffrn_reflns_limit_l_max 28
_diffrn_reflns_limit_l_min -21
_diffrn_reflns_number 31704
_diffrn_reflns_theta_full 66.99
_diffrn_reflns_theta_max 66.99
_diffrn_reflns_theta_min 3.57
_exptl_absorpt_coefficient_mu 3.600
_exptl_absorpt_correction_T_max 1.00000
_exptl_absorpt_correction_T_min 0.34874
_exptl_absorpt_correction_type multi-scan
_exptl_absorpt_process_details 'CrysAlisPro, Oxford Diffraction Ltd'
_exptl_crystal_colour 'pale yellow'
_exptl_crystal_density_diffrn 1.348
_exptl_crystal_density_method 'not measured'
_exptl_crystal_description block
_exptl_crystal_F_000 4302
_exptl_crystal_size_max 0.53
_exptl_crystal_size_mid 0.16
_exptl_crystal_size_min 0.06
_refine_diff_density_max 0.767
_refine_diff_density_min -0.800
_refine_diff_density_rms 0.065
_refine_ls_abs_structure_details 'Flack H D (1983), Acta Cryst. A39, 876-881'
_refine_ls_abs_structure_Flack 0.009(5)
_refine_ls_extinction_method none
_refine_ls_goodness_of_fit_ref 1.011
_refine_ls_hydrogen_treatment constr
_refine_ls_matrix_type full
_refine_ls_number_parameters 1265
_refine_ls_number_reflns 16631
_refine_ls_number_restraints 56
_refine_ls_restrained_S_all 1.024
_refine_ls_R_factor_all 0.0796
_refine_ls_R_factor_gt 0.0612
_refine_ls_shift/su_max 0.000
_refine_ls_shift/su_mean 0.000
_refine_ls_structure_factor_coef Fsqd
_refine_ls_weighting_details 'calc w=1/[\s^2^(Fo^2^)+(0.1213P)^2^+0.0000P] where P=(Fo^2^+2Fc^2^)/3'
_refine_ls_weighting_scheme calc
_refine_ls_wR_factor_gt 0.1669
_refine_ls_wR_factor_ref 0.1799
_reflns_number_gt 12495
_reflns_number_total 16631
_reflns_threshold_expression >2sigma(I)
_cod_data_source_file c0dt00953a.txt
_cod_data_source_block 091609a
_cod_original_cell_volume 10173.64(16)
_cod_original_sg_symbol_H-M P212121
_cod_original_formula_sum 'C104 H103.50 Cl4 Mn2 N8 O21.75'
_cod_database_code 7026933

loop_
_symmetry_equiv_pos_as_xyz
'x, y, z'
'-x+1/2, -y, z+1/2'
'x+1/2, -y+1/2, -z'
'-x, y+1/2, -z+1/2'

loop_
_atom_site_label
_atom_site_type_symbol
_atom_site_fract_x
_atom_site_fract_y
_atom_site_fract_z
_atom_site_U_iso_or_equiv
_atom_site_adp_type
_atom_site_occupancy
_atom_site_symmetry_multiplicity
_atom_site_calc_flag
_atom_site_refinement_flags
_atom_site_disorder_assembly
_atom_site_disorder_group
Mn1 Mn 0.35850(4) -0.15933(3) 0.61858(3) 0.04096(18) Uani 1 1 d . . .
Mn2 Mn 0.07584(4) 0.16518(3) 0.62220(3) 0.04133(19) Uani 1 1 d . . .
O1 O 0.3750(2) -0.23193(18) 0.6791(2) 0.0698(12) Uani 1 1 d . . .
H1OA H 0.3735 -0.2658 0.6640 0.084 Uiso 1 1 d R . .
H1OB H 0.3475 -0.2302 0.7073 0.084 Uiso 1 1 d R . .
O2 O 0.4501(2) -0.20106(18) 0.57297(17) 0.0605(10) Uani 1 1 d . . .
H2OA H 0.4416 -0.2043 0.5380 0.073 Uiso 1 1 d R . .
H2OB H 0.4599 -0.2347 0.5864 0.073 Uiso 1 1 d R . .
O3 O -0.0101(2) 0.20373(17) 0.56904(17) 0.0576(10) Uani 1 1 d . . .
H3OA H 0.0022 0.2021 0.5347 0.069 Uiso 1 1 d R . .
H3OB H -0.0159 0.2396 0.5778 0.069 Uiso 1 1 d R . .
O4 O 0.0544(2) 0.23618(16) 0.68387(18) 0.0641(11) Uani 1 1 d . . .
H4OA H 0.0430 0.2685 0.6684 0.077 Uiso 1 1 d R . .
H4OB H 0.0884 0.2414 0.7069 0.077 Uiso 1 1 d R . .
Cl1 Cl 0.46517(9) 0.81274(7) 0.41031(8) 0.0713(4) Uani 1 1 d . . .
O5 O 0.3945(3) 0.8229(4) 0.3990(3) 0.150(3) Uani 1 1 d . . .
O6 O 0.4999(8) 0.8668(4) 0.4210(6) 0.242(6) Uani 1 1 d . . .
O7 O 0.5008(4) 0.7897(3) 0.3643(3) 0.129(3) Uani 1 1 d . . .
O8 O 0.4732(4) 0.7728(3) 0.4561(3) 0.116(2) Uani 1 1 d . . .
Cl2 Cl -0.00174(8) 0.21104(6) 0.40965(7) 0.0614(4) Uani 1 1 d D . .
O17 O -0.0105(4) 0.1598(3) 0.4399(4) 0.145(3) Uani 1 1 d . A .
O18 O -0.0573(2) 0.2204(2) 0.3703(2) 0.0809(14) Uani 1 1 d . A .
O19A O -0.0164(6) 0.2489(5) 0.4577(4) 0.082(3) Uiso 0.50 1 d PD A 1
O20A O 0.0658(6) 0.2225(5) 0.3878(5) 0.089(3) Uiso 0.50 1 d PD A 1
O19B O 0.0116(6) 0.2653(5) 0.4413(5) 0.086(3) Uiso 0.50 1 d PD A 2
O20B O 0.0604(6) 0.1934(6) 0.3778(6) 0.099(4) Uiso 0.50 1 d PD A 2
Cl3A Cl 0.95319(18) 0.35463(13) 0.61798(14) 0.0688(8) Uiso 0.60 1 d PD B 1
O9A O 0.9210(6) 0.4081(4) 0.6178(6) 0.110(4) Uiso 0.60 1 d PD B 1
O10A O 0.9986(7) 0.3568(6) 0.5657(5) 0.144(5) Uiso 0.60 1 d PD B 1
O11A O 1.0145(7) 0.3581(7) 0.6573(6) 0.162(6) Uiso 0.60 1 d PD B 1
O12A O 0.9183(6) 0.3044(4) 0.6184(5) 0.128(4) Uiso 0.60 1 d PD B 1
Cl3B Cl 0.9783(2) 0.36475(17) 0.61567(18) 0.0563(9) Uiso 0.40 1 d PD C 2
O9B O 0.9023(6) 0.3951(5) 0.6233(6) 0.065(3) Uiso 0.40 1 d PD C 2
O10B O 0.9671(10) 0.3269(7) 0.5721(6) 0.135(6) Uiso 0.40 1 d PD C 2
O11B O 0.9821(6) 0.3411(5) 0.6710(4) 0.067(3) Uiso 0.40 1 d PD C 2
O12B O 1.0258(9) 0.4075(8) 0.6090(9) 0.173(9) Uiso 0.40 1 d PD C 2
Cl4A Cl 0.5062(3) 0.6576(2) 0.6560(2) 0.0795(13) Uiso 0.40 1 d PD D 1
O13A O 0.4554(11) 0.6503(10) 0.6072(8) 0.180(9) Uiso 0.40 1 d PD D 1
O14A O 0.4602(10) 0.6479(9) 0.7015(7) 0.155(7) Uiso 0.40 1 d PD D 1
O15A O 0.5543(8) 0.6123(7) 0.6548(8) 0.133(6) Uiso 0.40 1 d PD D 1
O16A O 0.5337(12) 0.7119(7) 0.6505(11) 0.198(11) Uiso 0.40 1 d PD D 1
Cl4B Cl 0.4864(2) 0.64383(15) 0.64050(16) 0.0792(9) Uiso 0.60 1 d PD E 2
O13B O 0.5058(8) 0.5928(5) 0.6144(6) 0.149(5) Uiso 0.60 1 d PD E 2
O14B O 0.4221(6) 0.6527(5) 0.6600(6) 0.133(4) Uiso 0.60 1 d PD E 2
O15B O 0.5117(6) 0.6964(4) 0.6119(5) 0.115(3) Uiso 0.60 1 d PD E 2
O16B O 0.5347(10) 0.6498(10) 0.6926(7) 0.271(11) Uiso 0.60 1 d PD E 2
N1 N 0.4413(2) -0.10624(18) 0.65955(19) 0.0451(10) Uani 1 1 d . . .
N2 N 0.3783(2) -0.07701(17) 0.55846(18) 0.0411(9) Uani 1 1 d . . .
N3 N 0.1810(2) 0.15673(17) 0.67388(17) 0.0398(9) Uani 1 1 d . . .
N4 N 0.1554(2) 0.22163(19) 0.57982(19) 0.0477(10) Uani 1 1 d . . .
N5 N -0.0097(2) 0.11407(17) 0.66339(18) 0.0424(9) Uani 1 1 d . . .
N6 N 0.0540(2) 0.08334(17) 0.56419(17) 0.0401(9) Uani 1 1 d . . .
N7 N 0.2498(2) -0.15599(16) 0.66647(17) 0.0397(9) Uani 1 1 d . . .
N8 N 0.2838(2) -0.21251(19) 0.56848(19) 0.0472(10) Uani 1 1 d . F .
C1 C 0.6670(4) -0.1117(4) 0.7558(4) 0.092(2) Uani 1 1 d . . .
H1A H 0.6510 -0.1016 0.7187 0.138 Uiso 1 1 calc R . .
H1B H 0.6610 -0.1532 0.7618 0.138 Uiso 1 1 calc R . .
H1C H 0.7164 -0.1018 0.7596 0.138 Uiso 1 1 calc R . .
C2 C 0.6242(3) -0.0782(3) 0.7988(3) 0.0670(17) Uani 1 1 d . . .
C3 C 0.6534(5) -0.0937(4) 0.8575(4) 0.102(3) Uani 1 1 d . . .
H3A H 0.6417 -0.1338 0.8663 0.154 Uiso 1 1 calc R . .
H3B H 0.6325 -0.0681 0.8850 0.154 Uiso 1 1 calc R . .
H3C H 0.7041 -0.0889 0.8577 0.154 Uiso 1 1 calc R . .
C4 C 0.5410(3) -0.0835(3) 0.7965(3) 0.0687(17) Uani 1 1 d . . .
H4 H 0.5189 -0.1142 0.8196 0.082 Uiso 1 1 calc R . .
C5 C 0.5392(4) -0.0206(4) 0.8196(4) 0.095(3) Uani 1 1 d . . .
H5A H 0.5020 0.0037 0.8036 0.113 Uiso 1 1 calc R . .
H5B H 0.5397 -0.0182 0.8603 0.113 Uiso 1 1 calc R . .
C6 C 0.6119(4) -0.0121(3) 0.7923(3) 0.077(2) Uani 1 1 d . . .
H6 H 0.6449 0.0128 0.8135 0.093 Uiso 1 1 calc R . .
C7 C 0.6010(4) 0.0057(3) 0.7321(3) 0.077(2) Uani 1 1 d . . .
H7A H 0.6456 0.0027 0.7118 0.092 Uiso 1 1 calc R . .
H7B H 0.5853 0.0463 0.7305 0.092 Uiso 1 1 calc R . .
C8 C 0.4662(3) -0.1132(2) 0.7120(2) 0.0498(12) Uani 1 1 d . . .
H8 H 0.4475 -0.1438 0.7334 0.060 Uiso 1 1 calc R . .
C9 C 0.5170(3) -0.0786(2) 0.7365(2) 0.0516(13) Uani 1 1 d . . .
C10 C 0.5455(3) -0.0339(2) 0.7046(3) 0.0524(13) Uani 1 1 d . . .
C11 C 0.5233(3) -0.0273(2) 0.6499(3) 0.0577(15) Uani 1 1 d . . .
H11 H 0.5444 0.0011 0.6272 0.069 Uiso 1 1 calc R . .
C12 C 0.4699(3) -0.0625(2) 0.6283(2) 0.0458(12) Uani 1 1 d . . .
C13 C 0.4416(3) -0.0525(2) 0.5711(2) 0.0447(11) Uani 1 1 d . . .
C14 C 0.4775(4) -0.0189(3) 0.5329(3) 0.0687(17) Uani 1 1 d . . .
H14 H 0.5227 -0.0051 0.5417 0.082 Uiso 1 1 calc R . .
C15 C 0.4479(4) -0.0050(3) 0.4819(3) 0.081(2) Uani 1 1 d . . .
H15 H 0.4719 0.0187 0.4562 0.097 Uiso 1 1 calc R . .
C16 C 0.3813(4) -0.0273(3) 0.4696(3) 0.0651(16) Uani 1 1 d . . .
H16 H 0.3592 -0.0182 0.4357 0.078 Uiso 1 1 calc R . .
C17 C 0.3477(3) -0.0633(2) 0.5083(2) 0.0462(12) Uani 1 1 d . . .
C18 C 0.2749(3) -0.0840(2) 0.4965(2) 0.0469(12) Uani 1 1 d . . .
C19 C 0.2541(3) -0.1000(3) 0.4419(3) 0.0621(15) Uani 1 1 d . . .
H19A H 0.2874 -0.1001 0.4130 0.074 Uiso 1 1 calc R . .
C20 C 0.1854(4) -0.1155(3) 0.4308(3) 0.073(2) Uani 1 1 d . . .
H20A H 0.1723 -0.1263 0.3945 0.088 Uiso 1 1 calc R . .
C21 C 0.1355(3) -0.1151(3) 0.4732(3) 0.0621(15) Uani 1 1 d . . .
H21 H 0.0889 -0.1256 0.4650 0.075 Uiso 1 1 calc R . .
C22 C 0.1534(3) -0.0994(2) 0.5280(2) 0.0484(12) Uani 1 1 d . . .
C23 C 0.2237(3) -0.0841(2) 0.5381(2) 0.0450(12) Uani 1 1 d . . .
H23 H 0.2369 -0.0735 0.5744 0.054 Uiso 1 1 calc R . .
C24 C 0.1004(2) -0.0973(2) 0.5745(2) 0.0449(12) Uani 1 1 d . . .
C25 C 0.0411(3) -0.1330(3) 0.5761(3) 0.0597(15) Uani 1 1 d . . .
H25 H 0.0319 -0.1593 0.5470 0.072 Uiso 1 1 calc R . .
C26 C -0.0044(3) -0.1290(2) 0.6215(3) 0.0667(16) Uani 1 1 d . . .
H26 H -0.0443 -0.1532 0.6226 0.080 Uiso 1 1 calc R . .
C27 C 0.0072(3) -0.0905(2) 0.6649(3) 0.0574(14) Uani 1 1 d . . .
H27 H -0.0243 -0.0894 0.6950 0.069 Uiso 1 1 calc R . .
C28 C 0.0655(3) -0.0532(2) 0.6646(2) 0.0469(12) Uani 1 1 d . . .
C29 C 0.1116(2) -0.0582(2) 0.6183(2) 0.0439(11) Uani 1 1 d . . .
H29 H 0.1515 -0.0341 0.6170 0.053 Uiso 1 1 calc R . .
C30 C 0.0820(3) -0.0099(2) 0.7092(2) 0.0454(12) Uani 1 1 d . . .
C31 C 0.0593(3) -0.0173(3) 0.7650(3) 0.0593(15) Uani 1 1 d . . .
H31 H 0.0328 -0.0503 0.7745 0.071 Uiso 1 1 calc R . .
C32 C 0.0752(4) 0.0233(3) 0.8058(2) 0.0648(16) Uani 1 1 d . . .
H32 H 0.0577 0.0182 0.8420 0.078 Uiso 1 1 calc R . .
C33 C 0.1173(3) 0.0720(3) 0.7934(2) 0.0567(14) Uani 1 1 d . . .
H33 H 0.1296 0.0987 0.8214 0.068 Uiso 1 1 calc R . .
C34 C 0.1406(3) 0.0801(2) 0.7383(2) 0.0429(11) Uani 1 1 d . . .
C35 C 0.1225(3) 0.0392(2) 0.6974(2) 0.0410(11) Uani 1 1 d . . .
H35 H 0.1382 0.0451 0.6607 0.049 Uiso 1 1 calc R . .
C36 C 0.1893(3) 0.1295(2) 0.7244(2) 0.0416(11) Uani 1 1 d . . .
C37 C 0.2442(3) 0.1431(2) 0.7603(2) 0.0522(13) Uani 1 1 d . . .
H37 H 0.2478 0.1248 0.7951 0.063 Uiso 1 1 calc R . .
C38 C 0.2948(3) 0.1849(3) 0.7436(3) 0.0643(16) Uani 1 1 d . . .
H38 H 0.3333 0.1936 0.7667 0.077 Uiso 1 1 calc R . .
C39 C 0.2870(3) 0.2121(2) 0.6940(3) 0.0540(13) Uani 1 1 d . . .
H39 H 0.3196 0.2405 0.6827 0.065 Uiso 1 1 calc R . .
C40 C 0.2293(2) 0.1974(2) 0.6591(2) 0.0435(11) Uani 1 1 d . . .
C41 C 0.2188(2) 0.2276(2) 0.6043(2) 0.0415(11) Uani 1 1 d . . .
C42 C 0.2724(3) 0.2605(2) 0.5789(3) 0.0539(13) Uani 1 1 d . . .
H42 H 0.3169 0.2631 0.5959 0.065 Uiso 1 1 calc R . .
C43 C 0.2601(3) 0.2894(2) 0.5287(2) 0.0526(13) Uani 1 1 d . . .
C44 C 0.1931(3) 0.2843(3) 0.5040(3) 0.0579(15) Uani 1 1 d . . .
C45 C 0.1441(3) 0.2499(3) 0.5312(2) 0.0597(15) Uani 1 1 d . . .
H45 H 0.0996 0.2459 0.5146 0.072 Uiso 1 1 calc R . .
C46 C 0.3137(4) 0.3273(4) 0.5000(4) 0.096(3) Uani 1 1 d . . .
H46A H 0.3558 0.3042 0.4916 0.115 Uiso 1 1 calc R . .
H46B H 0.3276 0.3591 0.5249 0.115 Uiso 1 1 calc R . .
C47 C 0.2833(4) 0.3528(4) 0.4455(3) 0.092(3) Uani 1 1 d . . .
H47 H 0.3163 0.3770 0.4236 0.110 Uiso 1 1 calc R . .
C48 C 0.2481(5) 0.3030(4) 0.4130(3) 0.102(3) Uani 1 1 d . . .
H48A H 0.2691 0.2646 0.4193 0.122 Uiso 1 1 calc R . .
H48B H 0.2413 0.3108 0.3732 0.122 Uiso 1 1 calc R . .
C49 C 0.1819(4) 0.3166(4) 0.4505(3) 0.081(2) Uani 1 1 d . . .
H49 H 0.1354 0.3117 0.4326 0.097 Uiso 1 1 calc R . .
C50 C 0.2096(5) 0.3797(3) 0.4551(3) 0.083(2) Uani 1 1 d . . .
C51 C 0.1864(6) 0.4183(5) 0.4055(5) 0.132(4) Uani 1 1 d . . .
H51A H 0.2242 0.4205 0.3785 0.199 Uiso 1 1 calc R . .
H51B H 0.1752 0.4570 0.4188 0.199 Uiso 1 1 calc R . .
H51C H 0.1451 0.4014 0.3881 0.199 Uiso 1 1 calc R . .
C52 C 0.1948(8) 0.4137(4) 0.5101(5) 0.147(5) Uani 1 1 d . . .
H52A H 0.2141 0.4526 0.5073 0.221 Uiso 1 1 calc R . .
H52B H 0.2166 0.3935 0.5411 0.221 Uiso 1 1 calc R . .
H52C H 0.1444 0.4161 0.5162 0.221 Uiso 1 1 calc R . .
C53 C -0.2288(4) 0.1158(4) 0.8564(4) 0.105(3) Uani 1 1 d . . .
H53A H -0.2253 0.1577 0.8604 0.157 Uiso 1 1 calc R . .
H53B H -0.2018 0.0971 0.8856 0.157 Uiso 1 1 calc R . .
H53C H -0.2777 0.1041 0.8592 0.157 Uiso 1 1 calc R . .
C54 C -0.2373(4) 0.1289(4) 0.7524(4) 0.086(2) Uani 1 1 d . . .
H54A H -0.2179 0.1170 0.7168 0.129 Uiso 1 1 calc R . .
H54B H -0.2313 0.1705 0.7569 0.129 Uiso 1 1 calc R . .
H54C H -0.2870 0.1194 0.7536 0.129 Uiso 1 1 calc R . .
C55 C -0.1994(4) 0.0974(3) 0.7988(3) 0.0709(19) Uani 1 1 d . . .
C56 C -0.1162(3) 0.0990(3) 0.7986(3) 0.0634(16) Uani 1 1 d . . .
H56 H -0.0937 0.1298 0.8212 0.076 Uiso 1 1 calc R . .
C57 C -0.1187(4) 0.0365(4) 0.8250(3) 0.084(2) Uani 1 1 d . . .
H57A H -0.0824 0.0098 0.8112 0.101 Uiso 1 1 calc R . .
H57B H -0.1212 0.0361 0.8658 0.101 Uiso 1 1 calc R . .
C58 C -0.1896(4) 0.0307(3) 0.7959(3) 0.0722(19) Uani 1 1 d . . .
H58 H -0.2252 0.0080 0.8167 0.087 Uiso 1 1 calc R . .
C59 C -0.1761(4) 0.0094(3) 0.7356(3) 0.0716(19) Uani 1 1 d . . .
H59A H -0.1617 -0.0315 0.7362 0.086 Uiso 1 1 calc R . .
H59B H -0.2196 0.0124 0.7139 0.086 Uiso 1 1 calc R . .
C60 C -0.0360(3) 0.1236(2) 0.7151(2) 0.0481(12) Uani 1 1 d . . .
H60 H -0.0169 0.1546 0.7357 0.058 Uiso 1 1 calc R . .
C61 C -0.0887(3) 0.0912(2) 0.7398(2) 0.0511(13) Uani 1 1 d . . .
C62 C -0.1191(3) 0.0458(2) 0.7085(3) 0.0542(14) Uani 1 1 d . . .
C63 C -0.0940(3) 0.0360(2) 0.6550(2) 0.0494(13) Uani 1 1 d . . .
H63 H -0.1141 0.0065 0.6331 0.059 Uiso 1 1 calc R . .
C64 C -0.0393(2) 0.0697(2) 0.6334(2) 0.0395(10) Uani 1 1 d . . .
C65 C -0.0088(3) 0.0580(2) 0.5763(2) 0.0431(11) Uani 1 1 d . . .
C66 C -0.0433(3) 0.0215(3) 0.5384(3) 0.0578(14) Uani 1 1 d . . .
H66 H -0.0875 0.0057 0.5473 0.069 Uiso 1 1 calc R . .
C67 C -0.0122(3) 0.0089(3) 0.4883(3) 0.0638(16) Uani 1 1 d . . .
H67 H -0.0343 -0.0163 0.4629 0.077 Uiso 1 1 calc R . .
C68 C 0.0527(3) 0.0338(3) 0.4753(2) 0.0568(14) Uani 1 1 d . . .
H68 H 0.0745 0.0256 0.4411 0.068 Uiso 1 1 calc R . .
C69 C 0.0848(3) 0.0706(2) 0.5132(2) 0.0438(11) Uani 1 1 d . . .
C70 C 0.1567(3) 0.0934(2) 0.5026(2) 0.0432(11) Uani 1 1 d . . .
C71 C 0.1767(3) 0.1145(3) 0.4496(2) 0.0555(14) Uani 1 1 d . . .
H71 H 0.1437 0.1165 0.4206 0.067 Uiso 1 1 calc R . .
C72 C 0.2465(4) 0.1326(3) 0.4410(3) 0.0666(16) Uani 1 1 d . . .
H72 H 0.2594 0.1481 0.4062 0.080 Uiso 1 1 calc R . .
C73 C 0.2964(3) 0.1280(3) 0.4825(3) 0.0584(14) Uani 1 1 d . . .
H73 H 0.3431 0.1392 0.4754 0.070 Uiso 1 1 calc R . .
C74 C 0.2776(3) 0.1063(2) 0.5362(2) 0.0480(12) Uani 1 1 d . . .
C75 C 0.2077(3) 0.0900(2) 0.5444(2) 0.0438(11) Uani 1 1 d . . .
H75 H 0.1943 0.0761 0.5797 0.053 Uiso 1 1 calc R . .
C76 C 0.3309(3) 0.1004(2) 0.5822(2) 0.0490(12) Uani 1 1 d . . .
C77 C 0.3923(3) 0.1337(3) 0.5863(3) 0.0633(16) Uani 1 1 d . . .
H77 H 0.4037 0.1602 0.5579 0.076 Uiso 1 1 calc R . .
C78 C 0.4369(3) 0.1278(3) 0.6321(3) 0.0708(18) Uani 1 1 d . . .
H78 H 0.4782 0.1502 0.6339 0.085 Uiso 1 1 calc R . .
C79 C 0.4215(3) 0.0896(2) 0.6748(3) 0.0641(16) Uani 1 1 d . . .
H79 H 0.4512 0.0874 0.7060 0.077 Uiso 1 1 calc R . .
C80 C 0.3610(3) 0.0536(2) 0.6717(2) 0.0468(12) Uani 1 1 d . . .
C81 C 0.3175(3) 0.0597(2) 0.6248(2) 0.0451(11) Uani 1 1 d . . .
H81 H 0.2777 0.0357 0.6217 0.054 Uiso 1 1 calc R . .
C82 C 0.3419(3) 0.0096(2) 0.7147(2) 0.0490(13) Uani 1 1 d . . .
C83 C 0.3570(4) 0.0162(3) 0.7712(3) 0.0645(16) Uani 1 1 d . . .
H83 H 0.3819 0.0493 0.7832 0.077 Uiso 1 1 calc R . .
C84 C 0.3364(4) -0.0243(3) 0.8095(3) 0.079(2) Uani 1 1 d . . .
H84 H 0.3479 -0.0190 0.8472 0.094 Uiso 1 1 calc R . .
C85 C 0.2978(4) -0.0744(3) 0.7931(3) 0.0694(18) Uani 1 1 d . . .
H85 H 0.2837 -0.1019 0.8198 0.083 Uiso 1 1 calc R . .
C86 C 0.2809(3) -0.0824(2) 0.7372(2) 0.0462(12) Uani 1 1 d . . .
C87 C 0.3042(3) -0.0404(2) 0.6985(2) 0.0431(11) Uani 1 1 d . . .
H87 H 0.2942 -0.0460 0.6605 0.052 Uiso 1 1 calc R . .
C88 C 0.2372(3) -0.1319(2) 0.7177(2) 0.0434(11) Uani 1 1 d . . .
C89 C 0.1800(3) -0.1503(2) 0.7508(2) 0.0552(14) Uani 1 1 d . . .
H89 H 0.1724 -0.1338 0.7861 0.066 Uiso 1 1 calc R . .
C90 C 0.1350(3) -0.1929(3) 0.7305(3) 0.0660(16) Uani 1 1 d . . .
H90 H 0.0967 -0.2055 0.7520 0.079 Uiso 1 1 calc R . .
C91 C 0.1469(3) -0.2168(2) 0.6780(3) 0.0575(14) Uani 1 1 d . . .
H91 H 0.1166 -0.2454 0.6636 0.069 Uiso 1 1 calc R . .
C92 C 0.2051(3) -0.1975(2) 0.6467(2) 0.0439(11) Uani 1 1 d . . .
C93 C 0.2191(2) -0.22228(19) 0.5908(2) 0.0420(11) Uani 1 1 d . . .
C94 C 0.1698(3) -0.2555(3) 0.5609(3) 0.0605(16) Uani 1 1 d . F .
H94 H 0.1247 -0.2618 0.5758 0.073 Uiso 1 1 calc R . .
C95 C 0.1871(3) -0.2791(3) 0.5096(3) 0.0582(15) Uani 1 1 d . . .
C96 C 0.2537(3) -0.2691(3) 0.4872(2) 0.0551(14) Uani 1 1 d . F .
C97 C 0.2996(3) -0.2351(3) 0.5179(2) 0.0563(14) Uani 1 1 d . . .
H97 H 0.3441 -0.2271 0.5028 0.068 Uiso 1 1 calc R F .
C98A C 0.1315(17) -0.3083(13) 0.4713(14) 0.087(9) Uani 0.55 1 d PU F 1
H98A H 0.0988 -0.2790 0.4568 0.105 Uiso 0.55 1 calc PR F 1
H98B H 0.1046 -0.3373 0.4923 0.105 Uiso 0.55 1 calc PR F 1
C98B C 0.1412(15) -0.3279(14) 0.482(2) 0.087(11) Uani 0.45 1 d PU F 2
H98C H 0.0919 -0.3155 0.4797 0.104 Uiso 0.45 1 calc PR F 2
H98D H 0.1435 -0.3637 0.5042 0.104 Uiso 0.45 1 calc PR F 2
C99 C 0.1725(4) -0.3387(4) 0.4215(4) 0.095(3) Uani 1 1 d . . .
H99 H 0.1430 -0.3630 0.3968 0.115 Uiso 1 1 calc R F 1
C100 C 0.2064(5) -0.2845(4) 0.3930(3) 0.103(3) Uani 1 1 d . F .
H10A H 0.2162 -0.2894 0.3532 0.124 Uiso 1 1 calc R . .
H10B H 0.1821 -0.2477 0.4004 0.124 Uiso 1 1 calc R . .
C101 C 0.2705(4) -0.2964(3) 0.4316(3) 0.0696(17) Uani 1 1 d . . .
H101 H 0.3175 -0.2875 0.4158 0.084 Uiso 1 1 calc R F .
C102 C 0.2482(4) -0.3620(3) 0.4317(3) 0.078(2) Uani 1 1 d . F .
C103 C 0.2768(5) -0.3938(4) 0.3809(4) 0.104(3) Uani 1 1 d . . .
H10C H 0.3273 -0.3985 0.3846 0.155 Uiso 1 1 calc R F .
H10D H 0.2665 -0.3715 0.3476 0.155 Uiso 1 1 calc R . .
H10E H 0.2547 -0.4318 0.3781 0.155 Uiso 1 1 calc R . .
C104 C 0.2639(7) -0.3966(4) 0.4831(4) 0.121(4) Uani 1 1 d . . .
H10F H 0.2363 -0.4321 0.4829 0.182 Uiso 1 1 calc R F .
H10G H 0.2520 -0.3738 0.5158 0.182 Uiso 1 1 calc R . .
H10H H 0.3136 -0.4063 0.4840 0.182 Uiso 1 1 calc R . .
O1W O 0.1202(5) 0.2569(4) 0.7841(3) 0.158(3) Uani 1 1 d . . .
H1WA H 0.1570 0.2353 0.7856 0.189 Uiso 1 1 d R . .
H1WB H 0.0925 0.2462 0.8104 0.189 Uiso 1 1 d R . .
O2W O 0.4050(14) 0.7369(11) 0.7822(11) 0.109(7) Uiso 0.25 1 d P G 1
O2WA O 0.3409(9) 0.7698(7) 0.7934(7) 0.137(5) Uiso 0.50 1 d P H 2

loop_
_atom_site_aniso_label
_atom_site_aniso_U_11
_atom_site_aniso_U_22
_atom_site_aniso_U_33
_atom_site_aniso_U_23
_atom_site_aniso_U_13
_atom_site_aniso_U_12
Mn1 0.0402(4) 0.0409(4) 0.0417(4) -0.0004(4) 0.0002(3) -0.0059(3)
Mn2 0.0411(4) 0.0423(4) 0.0405(4) 0.0042(4) -0.0013(4) -0.0072(3)
O1 0.079(3) 0.057(2) 0.073(3) 0.018(2) 0.009(2) 0.010(2)
O2 0.059(2) 0.070(2) 0.053(2) 0.003(2) 0.0028(19) 0.0096(19)
O3 0.060(2) 0.054(2) 0.059(2) 0.0095(18) -0.0047(19) 0.0022(18)
O4 0.078(3) 0.046(2) 0.068(3) -0.0048(19) -0.009(2) 0.0060(19)
Cl1 0.0668(8) 0.0736(9) 0.0736(10) 0.0074(8) 0.0148(8) 0.0224(7)
O5 0.078(4) 0.202(8) 0.169(7) 0.108(6) 0.041(4) 0.057(4)
O6 0.323(15) 0.120(7) 0.283(14) -0.063(8) -0.040(13) -0.039(9)
O7 0.133(5) 0.148(6) 0.105(5) 0.020(4) 0.064(4) 0.049(5)
O8 0.121(5) 0.141(5) 0.087(4) 0.037(4) 0.015(4) 0.039(4)
Cl2 0.0556(7) 0.0616(8) 0.0671(9) 0.0062(7) -0.0087(7) 0.0071(6)
O17 0.141(6) 0.112(5) 0.183(7) 0.083(5) -0.041(5) -0.010(4)
O18 0.067(3) 0.090(3) 0.085(3) 0.001(3) -0.031(3) 0.011(2)
N1 0.041(2) 0.047(2) 0.048(3) 0.0036(19) 0.0004(19) -0.0071(17)
N2 0.039(2) 0.043(2) 0.042(2) 0.0049(18) 0.0003(18) 0.0011(16)
N3 0.045(2) 0.0372(19) 0.037(2) 0.0000(18) -0.0053(18) -0.0006(17)
N4 0.042(2) 0.052(2) 0.049(3) 0.010(2) -0.008(2) -0.0099(18)
N5 0.042(2) 0.043(2) 0.042(2) -0.0026(18) -0.0004(19) -0.0038(17)
N6 0.043(2) 0.0383(19) 0.039(2) -0.0036(17) -0.0044(18) 0.0028(16)
N7 0.0407(19) 0.0358(19) 0.043(2) 0.0027(18) 0.0001(18) 0.0016(16)
N8 0.049(2) 0.043(2) 0.049(3) -0.005(2) 0.003(2) -0.0081(18)
C1 0.073(4) 0.096(6) 0.108(7) 0.001(5) -0.026(5) 0.004(4)
C2 0.064(4) 0.079(4) 0.058(4) 0.015(3) -0.026(3) -0.017(3)
C3 0.091(5) 0.124(7) 0.093(6) 0.027(5) -0.044(5) -0.029(5)
C4 0.064(4) 0.096(5) 0.046(3) 0.001(3) -0.002(3) -0.025(3)
C5 0.074(4) 0.133(7) 0.077(5) -0.034(5) -0.014(4) -0.004(5)
C6 0.074(4) 0.077(4) 0.081(5) -0.012(4) -0.034(4) -0.015(3)
C7 0.074(4) 0.069(4) 0.086(5) 0.017(4) -0.038(4) -0.024(3)
C8 0.050(3) 0.059(3) 0.041(3) 0.014(2) -0.004(2) -0.014(2)
C9 0.042(3) 0.058(3) 0.055(3) 0.002(3) -0.006(2) -0.007(2)
C10 0.046(3) 0.053(3) 0.057(3) 0.006(3) -0.008(3) -0.008(2)
C11 0.055(3) 0.049(3) 0.069(4) 0.016(3) -0.016(3) -0.016(2)
C12 0.046(2) 0.039(2) 0.053(3) 0.008(2) -0.001(2) -0.007(2)
C13 0.046(3) 0.049(3) 0.039(3) 0.009(2) 0.002(2) -0.003(2)
C14 0.070(4) 0.083(4) 0.053(4) 0.017(3) -0.005(3) -0.025(3)
C15 0.086(5) 0.088(5) 0.069(5) 0.029(4) 0.001(4) -0.025(4)
C16 0.079(4) 0.074(4) 0.042(3) 0.017(3) 0.000(3) 0.002(3)
C17 0.051(3) 0.050(3) 0.038(3) -0.001(2) 0.000(2) 0.008(2)
C18 0.052(3) 0.050(3) 0.039(3) 0.002(2) -0.002(2) 0.008(2)
C19 0.062(3) 0.079(4) 0.045(3) -0.011(3) -0.009(3) 0.013(3)
C20 0.075(4) 0.108(5) 0.038(3) -0.028(3) -0.016(3) 0.018(4)
C21 0.056(3) 0.072(4) 0.058(4) -0.018(3) -0.017(3) 0.000(3)
C22 0.052(3) 0.041(3) 0.052(3) -0.008(2) -0.003(2) 0.004(2)
C23 0.053(3) 0.039(2) 0.043(3) -0.002(2) -0.008(2) 0.006(2)
C24 0.039(2) 0.040(2) 0.056(3) -0.001(2) -0.007(2) 0.0010(19)
C25 0.053(3) 0.057(3) 0.069(4) -0.014(3) -0.002(3) -0.004(3)
C26 0.057(3) 0.051(3) 0.091(5) -0.007(3) -0.001(4) -0.013(3)
C27 0.049(3) 0.050(3) 0.073(4) 0.001(3) 0.007(3) -0.005(2)
C28 0.050(3) 0.039(2) 0.051(3) 0.010(2) 0.002(3) 0.003(2)
C29 0.042(2) 0.038(2) 0.052(3) -0.001(2) 0.003(3) 0.0026(19)
C30 0.050(3) 0.041(2) 0.045(3) 0.006(2) 0.005(2) 0.008(2)
C31 0.064(3) 0.058(3) 0.056(4) 0.024(3) 0.011(3) 0.000(3)
C32 0.084(4) 0.073(4) 0.037(3) 0.005(3) 0.012(3) -0.014(3)
C33 0.069(4) 0.055(3) 0.046(3) 0.002(3) 0.003(3) 0.004(3)
C34 0.049(3) 0.044(2) 0.035(3) 0.006(2) -0.001(2) 0.005(2)
C35 0.047(3) 0.041(2) 0.035(3) 0.006(2) 0.007(2) 0.002(2)
C36 0.050(3) 0.040(2) 0.034(3) -0.005(2) -0.004(2) 0.007(2)
C37 0.064(3) 0.054(3) 0.038(3) 0.002(2) -0.012(3) -0.001(3)
C38 0.064(3) 0.064(3) 0.065(4) -0.002(3) -0.023(3) -0.016(3)
C39 0.056(3) 0.049(3) 0.057(3) 0.001(3) -0.018(3) -0.009(2)
C40 0.038(2) 0.039(2) 0.053(3) -0.004(2) -0.007(2) -0.0044(19)
C41 0.040(2) 0.040(2) 0.045(3) 0.003(2) -0.007(2) -0.0042(19)
C42 0.045(3) 0.055(3) 0.062(4) 0.005(3) -0.006(3) -0.007(2)
C43 0.053(3) 0.054(3) 0.050(3) 0.011(3) 0.001(3) -0.016(2)
C44 0.061(3) 0.061(3) 0.052(3) 0.014(3) -0.009(3) -0.017(3)
C45 0.055(3) 0.079(4) 0.046(3) 0.021(3) -0.016(3) -0.021(3)
C46 0.068(4) 0.125(7) 0.094(6) 0.054(5) -0.012(4) -0.037(4)
C47 0.091(5) 0.108(6) 0.076(5) 0.040(5) -0.006(4) -0.048(5)
C48 0.132(7) 0.124(7) 0.049(4) 0.013(4) 0.015(5) -0.025(6)
C49 0.077(4) 0.106(5) 0.059(4) 0.038(4) -0.015(4) -0.034(4)
C50 0.104(6) 0.072(4) 0.073(5) 0.032(4) -0.005(4) -0.007(4)
C51 0.133(8) 0.140(9) 0.124(9) 0.085(8) 0.002(7) 0.011(7)
C52 0.231(14) 0.079(6) 0.131(10) 0.037(6) 0.013(10) 0.013(8)
C53 0.090(5) 0.135(7) 0.090(6) -0.049(6) 0.042(5) -0.040(5)
C54 0.061(4) 0.095(5) 0.101(6) -0.007(5) 0.012(4) 0.006(4)
C55 0.064(4) 0.082(4) 0.067(4) -0.026(4) 0.023(3) -0.018(3)
C56 0.060(3) 0.085(4) 0.045(3) -0.006(3) 0.002(3) -0.026(3)
C57 0.082(5) 0.110(6) 0.060(4) 0.024(4) 0.010(4) -0.021(4)
C58 0.065(4) 0.082(4) 0.070(4) 0.000(4) 0.022(3) -0.024(3)
C59 0.073(4) 0.067(4) 0.075(4) -0.015(3) 0.030(4) -0.026(3)
C60 0.053(3) 0.050(3) 0.041(3) -0.004(2) -0.001(2) -0.007(2)
C61 0.050(3) 0.056(3) 0.048(3) -0.002(3) 0.000(2) -0.008(2)
C62 0.051(3) 0.050(3) 0.061(4) -0.007(3) 0.007(3) -0.007(2)
C63 0.053(3) 0.042(3) 0.053(3) -0.011(2) 0.011(3) -0.011(2)
C64 0.035(2) 0.040(2) 0.044(3) -0.006(2) 0.000(2) -0.0003(18)
C65 0.051(3) 0.039(2) 0.040(3) 0.001(2) -0.001(2) 0.002(2)
C66 0.054(3) 0.066(3) 0.053(3) -0.006(3) -0.001(3) -0.012(3)
C67 0.065(4) 0.074(4) 0.052(4) -0.015(3) -0.008(3) -0.007(3)
C68 0.068(4) 0.067(3) 0.035(3) -0.003(3) 0.002(3) 0.003(3)
C69 0.051(3) 0.041(2) 0.039(3) 0.003(2) 0.001(2) 0.005(2)
C70 0.045(3) 0.045(3) 0.040(3) 0.004(2) 0.001(2) 0.009(2)
C71 0.070(3) 0.059(3) 0.037(3) 0.006(3) 0.001(3) 0.003(3)
C72 0.072(4) 0.081(4) 0.047(3) 0.019(3) 0.012(3) -0.004(3)
C73 0.061(3) 0.063(3) 0.051(3) 0.009(3) 0.010(3) -0.009(3)
C74 0.055(3) 0.040(3) 0.049(3) 0.005(2) -0.001(3) 0.007(2)
C75 0.045(3) 0.047(3) 0.039(3) 0.005(2) 0.003(2) 0.004(2)
C76 0.052(3) 0.040(3) 0.055(3) -0.001(2) 0.002(3) 0.001(2)
C77 0.053(3) 0.053(3) 0.083(5) 0.014(3) -0.001(3) -0.010(3)
C78 0.052(3) 0.061(3) 0.099(5) 0.007(4) -0.016(4) -0.014(3)
C79 0.066(4) 0.050(3) 0.077(4) -0.006(3) -0.019(3) -0.005(3)
C80 0.049(3) 0.037(2) 0.055(3) -0.006(2) -0.008(3) 0.002(2)
C81 0.051(3) 0.037(2) 0.047(3) 0.003(2) -0.006(3) -0.0041(19)
C82 0.050(3) 0.038(2) 0.059(4) -0.007(2) -0.014(3) 0.002(2)
C83 0.090(4) 0.052(3) 0.051(4) -0.004(3) -0.022(3) -0.004(3)
C84 0.121(6) 0.078(4) 0.037(3) -0.004(3) -0.026(4) -0.010(4)
C85 0.105(5) 0.054(3) 0.049(3) -0.001(3) -0.009(4) -0.013(3)
C86 0.058(3) 0.046(3) 0.035(3) 0.001(2) -0.007(2) 0.002(2)
C87 0.048(3) 0.042(2) 0.040(3) -0.001(2) -0.007(2) 0.003(2)
C88 0.051(3) 0.042(2) 0.038(3) 0.005(2) -0.004(2) 0.005(2)
C89 0.065(3) 0.055(3) 0.045(3) -0.002(3) 0.009(3) -0.006(3)
C90 0.067(4) 0.069(4) 0.063(4) 0.000(3) 0.024(3) -0.010(3)
C91 0.051(3) 0.049(3) 0.073(4) -0.007(3) 0.009(3) -0.012(2)
C92 0.044(2) 0.036(2) 0.052(3) 0.002(2) 0.002(2) 0.001(2)
C93 0.042(2) 0.033(2) 0.050(3) -0.005(2) 0.001(2) -0.0011(19)
C94 0.038(3) 0.070(4) 0.074(4) -0.021(3) 0.003(3) -0.004(2)
C95 0.048(3) 0.055(3) 0.072(4) -0.019(3) -0.009(3) -0.002(2)
C96 0.065(3) 0.056(3) 0.044(3) -0.007(3) -0.006(3) -0.007(3)
C97 0.060(3) 0.061(3) 0.047(3) -0.009(3) 0.008(3) -0.018(3)
C98A 0.087(17) 0.097(19) 0.079(12) -0.042(13) -0.003(10) -0.016(12)
C98B 0.031(7) 0.079(17) 0.15(3) -0.057(17) -0.005(11) -0.013(11)
C99 0.079(5) 0.113(6) 0.094(6) -0.058(5) -0.006(4) -0.019(5)
C100 0.140(8) 0.115(7) 0.054(4) -0.018(4) -0.024(5) 0.017(6)
C101 0.074(4) 0.082(4) 0.054(4) -0.017(3) 0.005(3) -0.019(3)
C102 0.094(5) 0.072(4) 0.067(4) -0.033(4) 0.011(4) -0.026(4)
C103 0.102(6) 0.100(6) 0.108(7) -0.058(5) 0.011(5) -0.004(5)
C104 0.199(11) 0.073(5) 0.092(7) -0.011(5) 0.002(7) 0.024(6)
O1W 0.191(8) 0.186(8) 0.097(5) -0.030(5) -0.036(5) 0.057(7)

loop_
_atom_type_symbol
_atom_type_description
_atom_type_scat_dispersion_real
_atom_type_scat_dispersion_imag
_atom_type_scat_source
C C 0.0181 0.0091 'International Tables Vol C Tables 4.2.6.8 and 6.1.1.4'
N N 0.0311 0.0180 'International Tables Vol C Tables 4.2.6.8 and 6.1.1.4'
O O 0.0492 0.0322 'International Tables Vol C Tables 4.2.6.8 and 6.1.1.4'
Cl Cl 0.3639 0.7018 'International Tables Vol C Tables 4.2.6.8 and 6.1.1.4'
Mn Mn -0.5299 2.8052 'International Tables Vol C Tables 4.2.6.8 and 6.1.1.4'
H H 0.0000 0.0000 'International Tables Vol C Tables 4.2.6.8 and 6.1.1.4'

loop_
_geom_angle_atom_site_label_1
_geom_angle_atom_site_label_2
_geom_angle_atom_site_label_3
_geom_angle
N1 Mn1 N8 173.07(17)
N1 Mn1 O1 91.33(17)
N8 Mn1 O1 91.75(17)
N1 Mn1 O2 84.39(16)
N8 Mn1 O2 89.78(16)
O1 Mn1 O2 83.68(16)
N1 Mn1 N7 112.69(15)
N8 Mn1 N7 73.97(15)
O1 Mn1 N7 80.28(15)
O2 Mn1 N7 156.67(15)
N1 Mn1 N2 73.94(15)
N8 Mn1 N2 101.94(15)
O1 Mn1 N2 162.56(15)
O2 Mn1 N2 85.60(14)
N7 Mn1 N2 113.69(13)
N4 Mn2 N5 175.63(16)
N4 Mn2 O4 90.07(17)
N5 Mn2 O4 87.60(16)
N4 Mn2 O3 90.23(15)
N5 Mn2 O3 85.98(15)
O4 Mn2 O3 87.47(16)
N4 Mn2 N3 73.43(15)
N5 Mn2 N3 109.88(15)
O4 Mn2 N3 82.35(15)
O3 Mn2 N3 160.64(14)
N4 Mn2 N6 108.10(16)
N5 Mn2 N6 73.51(15)
O4 Mn2 N6 158.67(16)
O3 Mn2 N6 81.52(14)
N3 Mn2 N6 113.01(14)
Mn1 O1 H1OA 113.5
Mn1 O1 H1OB 113.2
H1OA O1 H1OB 110.8
Mn1 O2 H2OA 111.3
Mn1 O2 H2OB 111.5
H2OA O2 H2OB 109.4
Mn2 O3 H3OA 109.3
Mn2 O3 H3OB 109.4
H3OA O3 H3OB 108.1
Mn2 O4 H4OA 112.9
Mn2 O4 H4OB 112.9
H4OA O4 H4OB 110.4
O5 Cl1 O7 112.1(5)
O5 Cl1 O6 109.6(7)
O7 Cl1 O6 104.3(7)
O5 Cl1 O8 111.0(4)
O7 Cl1 O8 108.0(4)
O6 Cl1 O8 111.6(6)
O17 Cl2 O20A 117.4(6)
O17 Cl2 O18 112.5(4)
O20A Cl2 O18 113.3(5)
O17 Cl2 O20B 97.7(7)
O20A Cl2 O20B 28.8(6)
O18 Cl2 O20B 106.9(6)
O17 Cl2 O19A 94.0(6)
O20A Cl2 O19A 110.7(7)
O18 Cl2 O19A 106.8(5)
O20B Cl2 O19A 136.5(7)
O17 Cl2 O19B 117.7(6)
O20A Cl2 O19B 83.1(7)
O18 Cl2 O19B 109.7(5)
O20B Cl2 O19B 111.3(7)
O19A Cl2 O19B 29.9(5)
O12A Cl3A O9A 123.7(7)
O12A Cl3A O11A 115.3(8)
O9A Cl3A O11A 107.5(8)
O12A Cl3A O10A 108.4(7)
O9A Cl3A O10A 102.7(7)
O11A Cl3A O10A 94.4(7)
O12B Cl3B O10B 118.3(11)
O12B Cl3B O11B 110.6(10)
O10B Cl3B O11B 118.1(9)
O12B Cl3B O9B 107.5(9)
O10B Cl3B O9B 102.7(8)
O11B Cl3B O9B 96.0(7)
O16A Cl4A O15A 115.8(11)
O16A Cl4A O14A 117.1(12)
O15A Cl4A O14A 107.7(10)
O16A Cl4A O13A 105.6(11)
O15A Cl4A O13A 108.6(11)
O14A Cl4A O13A 100.5(10)
O14B Cl4B O13B 122.5(8)
O14B Cl4B O15B 109.9(7)
O13B Cl4B O15B 113.5(7)
O14B Cl4B O16B 104.2(9)
O13B Cl4B O16B 106.4(9)
O15B Cl4B O16B 96.3(9)
C8 N1 C12 117.3(4)
C8 N1 Mn1 126.4(3)
C12 N1 Mn1 116.2(3)
C13 N2 C17 118.3(4)
C13 N2 Mn1 109.2(3)
C17 N2 Mn1 129.7(3)
C40 N3 C36 117.8(4)
C40 N3 Mn2 112.2(3)
C36 N3 Mn2 126.8(3)
C41 N4 C45 118.0(4)
C41 N4 Mn2 117.7(3)
C45 N4 Mn2 124.3(3)
C60 N5 C64 116.8(4)
C60 N5 Mn2 126.0(3)
C64 N5 Mn2 117.2(3)
C65 N6 C69 118.0(4)
C65 N6 Mn2 111.5(3)
C69 N6 Mn2 127.5(3)
C92 N7 C88 119.2(4)
C92 N7 Mn1 110.6(3)
C88 N7 Mn1 127.0(3)
C97 N8 C93 119.3(5)
C97 N8 Mn1 123.7(4)
C93 N8 Mn1 117.0(3)
C2 C1 H1A 109.5
C2 C1 H1B 109.5
H1A C1 H1B 109.5
C2 C1 H1C 109.5
H1A C1 H1C 109.5
H1B C1 H1C 109.5
C1 C2 C6 120.6(6)
C1 C2 C3 107.9(7)
C6 C2 C3 111.8(6)
C1 C2 C4 118.1(6)
C6 C2 C4 85.5(5)
C3 C2 C4 111.6(6)
C2 C3 H3A 109.5
C2 C3 H3B 109.5
H3A C3 H3B 109.5
C2 C3 H3C 109.5
H3A C3 H3C 109.5
H3B C3 H3C 109.5
C9 C4 C5 105.3(6)
C9 C4 C2 109.1(5)
C5 C4 C2 86.4(5)
C9 C4 H4 117.2
C5 C4 H4 117.2
C2 C4 H4 117.2
C6 C5 C4 87.0(6)
C6 C5 H5A 114.2
C4 C5 H5A 114.2
C6 C5 H5B 114.2
C4 C5 H5B 114.2
H5A C5 H5B 111.3
C7 C6 C5 108.5(6)
C7 C6 C2 112.5(6)
C5 C6 C2 88.1(6)
C7 C6 H6 114.9
C5 C6 H6 114.9
C2 C6 H6 114.9
C6 C7 C10 110.0(5)
C6 C7 H7A 109.7
C10 C7 H7A 109.7
C6 C7 H7B 109.7
C10 C7 H7B 109.7
H7A C7 H7B 108.2
N1 C8 C9 124.7(5)
N1 C8 H8 117.6
C9 C8 H8 117.6
C8 C9 C10 117.7(5)
C8 C9 C4 124.8(5)
C10 C9 C4 117.4(5)
C11 C10 C9 118.9(5)
C11 C10 C7 123.2(5)
C9 C10 C7 117.9(5)
C10 C11 C12 120.6(5)
C10 C11 H11 119.7
C12 C11 H11 119.7
N1 C12 C11 120.7(5)
N1 C12 C13 118.4(4)
C11 C12 C13 121.0(5)
N2 C13 C14 121.4(5)
N2 C13 C12 117.3(4)
C14 C13 C12 121.3(5)
C13 C14 C15 121.0(6)
C13 C14 H14 119.5
C15 C14 H14 119.5
C14 C15 C16 118.0(6)
C14 C15 H15 121.0
C16 C15 H15 121.0
C15 C16 C17 119.4(6)
C15 C16 H16 120.3
C17 C16 H16 120.3
N2 C17 C16 121.7(5)
N2 C17 C18 119.1(5)
C16 C17 C18 119.0(5)
C23 C18 C19 117.9(5)
C23 C18 C17 120.7(5)
C19 C18 C17 121.2(5)
C20 C19 C18 120.6(6)
C20 C19 H19A 119.7
C18 C19 H19A 119.7
C19 C20 C21 120.2(6)
C19 C20 H20A 119.9
C21 C20 H20A 119.9
C20 C21 C22 121.3(5)
C20 C21 H21 119.3
C22 C21 H21 119.3
C23 C22 C21 117.2(5)
C23 C22 C24 120.1(5)
C21 C22 C24 122.7(5)
C18 C23 C22 122.7(5)
C18 C23 H23 118.6
C22 C23 H23 118.6
C25 C24 C29 118.7(5)
C25 C24 C22 122.9(5)
C29 C24 C22 118.4(4)
C26 C25 C24 118.9(5)
C26 C25 H25 120.5
C24 C25 H25 120.5
C27 C26 C25 122.1(5)
C27 C26 H26 119.0
C25 C26 H26 119.0
C26 C27 C28 120.8(6)
C26 C27 H27 119.6
C28 C27 H27 119.6
C27 C28 C29 116.3(5)
C27 C28 C30 124.7(5)
C29 C28 C30 119.0(5)
C24 C29 C28 123.1(5)
C24 C29 H29 118.4
C28 C29 H29 118.4
C35 C30 C31 117.1(5)
C35 C30 C28 120.6(5)
C31 C30 C28 122.3(5)
C32 C31 C30 121.4(5)
C32 C31 H31 119.3
C30 C31 H31 119.3
C31 C32 C33 120.7(5)
C31 C32 H32 119.6
C33 C32 H32 119.6
C34 C33 C32 118.8(6)
C34 C33 H33 120.6
C32 C33 H33 120.6
C35 C34 C33 119.6(5)
C35 C34 C36 120.2(4)
C33 C34 C36 120.1(5)
C30 C35 C34 122.4(5)
C30 C35 H35 118.8
C34 C35 H35 118.8
N3 C36 C37 122.1(5)
N3 C36 C34 118.0(4)
C37 C36 C34 119.7(5)
C36 C37 C38 119.2(5)
C36 C37 H37 120.4
C38 C37 H37 120.4
C39 C38 C37 119.2(5)
C39 C38 H38 120.4
C37 C38 H38 120.4
C38 C39 C40 119.6(5)
C38 C39 H39 120.2
C40 C39 H39 120.2
N3 C40 C39 122.1(5)
N3 C40 C41 117.2(4)
C39 C40 C41 120.7(4)
N4 C41 C42 120.8(5)
N4 C41 C40 117.1(4)
C42 C41 C40 122.1(4)
C43 C42 C41 120.5(5)
C43 C42 H42 119.8
C41 C42 H42 119.8
C42 C43 C44 118.4(5)
C42 C43 C46 123.7(5)
C44 C43 C46 117.9(5)
C45 C44 C43 117.2(5)
C45 C44 C49 126.3(5)
C43 C44 C49 116.5(5)
N4 C45 C44 125.0(5)
N4 C45 H45 117.5
C44 C45 H45 117.5
C43 C46 C47 110.6(6)
C43 C46 H46A 109.5
C47 C46 H46A 109.5
C43 C46 H46B 109.5
C47 C46 H46B 109.5
H46A C46 H46B 108.1
C48 C47 C46 108.1(7)
C48 C47 C50 88.9(6)
C46 C47 C50 111.3(7)
C48 C47 H47 115.2
C46 C47 H47 115.2
C50 C47 H47 115.2
C47 C48 C49 84.8(6)
C47 C48 H48A 114.5
C49 C48 H48A 114.5
C47 C48 H48B 114.5
C49 C48 H48B 114.5
H48A C48 H48B 111.6
C44 C49 C50 110.9(6)
C44 C49 C48 106.1(6)
C50 C49 C48 87.5(6)
C44 C49 H49 116.2
C50 C49 H49 116.2
C48 C49 H49 116.2
C49 C50 C51 112.6(8)
C49 C50 C47 85.5(6)
C51 C50 C47 111.8(7)
C49 C50 C52 117.9(7)
C51 C50 C52 108.3(8)
C47 C50 C52 119.4(9)
C50 C51 H51A 109.5
C50 C51 H51B 109.5
H51A C51 H51B 109.5
C50 C51 H51C 109.5
H51A C51 H51C 109.5
H51B C51 H51C 109.5
C50 C52 H52A 109.5
C50 C52 H52B 109.5
H52A C52 H52B 109.5
C50 C52 H52C 109.5
H52A C52 H52C 109.5
H52B C52 H52C 109.5
C55 C53 H53A 109.5
C55 C53 H53B 109.5
H53A C53 H53B 109.5
C55 C53 H53C 109.5
H53A C53 H53C 109.5
H53B C53 H53C 109.5
C55 C54 H54A 109.5
C55 C54 H54B 109.5
H54A C54 H54B 109.5
C55 C54 H54C 109.5
H54A C54 H54C 109.5
H54B C54 H54C 109.5
C54 C55 C58 119.9(6)
C54 C55 C53 110.9(7)
C58 C55 C53 110.7(7)
C54 C55 C56 117.6(6)
C58 C55 C56 84.4(5)
C53 C55 C56 111.0(6)
C61 C56 C57 106.2(6)
C61 C56 C55 110.2(5)
C57 C56 C55 87.0(5)
C61 C56 H56 116.5
C57 C56 H56 116.5
C55 C56 H56 116.5
C58 C57 C56 85.4(5)
C58 C57 H57A 114.4
C56 C57 H57A 114.4
C58 C57 H57B 114.4
C56 C57 H57B 114.4
H57A C57 H57B 111.5
C57 C58 C55 90.0(6)
C57 C58 C59 108.0(6)
C55 C58 C59 112.1(6)
C57 C58 H58 114.7
C55 C58 H58 114.7
C59 C58 H58 114.7
C62 C59 C58 110.2(5)
C62 C59 H59A 109.6
C58 C59 H59A 109.6
C62 C59 H59B 109.6
C58 C59 H59B 109.6
H59A C59 H59B 108.1
N5 C60 C61 125.0(5)
N5 C60 H60 117.5
C61 C60 H60 117.5
C60 C61 C62 117.8(5)
C60 C61 C56 126.0(5)
C62 C61 C56 116.3(5)
C63 C62 C61 118.2(5)
C63 C62 C59 123.6(5)
C61 C62 C59 118.1(5)
C62 C63 C64 120.6(5)
C62 C63 H63 119.7
C64 C63 H63 119.7
N5 C64 C63 121.5(5)
N5 C64 C65 116.9(4)
C63 C64 C65 121.6(4)
N6 C65 C66 121.8(5)
N6 C65 C64 117.1(4)
C66 C65 C64 121.1(5)
C67 C66 C65 119.7(5)
C67 C66 H66 120.1
C65 C66 H66 120.1
C66 C67 C68 119.3(6)
C66 C67 H67 120.3
C68 C67 H67 120.3
C69 C68 C67 119.6(5)
C69 C68 H68 120.2
C67 C68 H68 120.2
C68 C69 N6 121.5(5)
C68 C69 C70 120.6(5)
N6 C69 C70 117.7(4)
C75 C70 C71 118.6(5)
C75 C70 C69 119.7(5)
C71 C70 C69 121.5(5)
C72 C71 C70 119.2(6)
C72 C71 H71 120.4
C70 C71 H71 120.4
C73 C72 C71 121.3(6)
C73 C72 H72 119.3
C71 C72 H72 119.3
C72 C73 C74 120.4(5)
C72 C73 H73 119.8
C74 C73 H73 119.8
C75 C74 C73 117.5(5)
C75 C74 C76 120.9(5)
C73 C74 C76 121.7(5)
C74 C75 C70 122.9(5)
C74 C75 H75 118.5
C70 C75 H75 118.5
C77 C76 C81 117.6(5)
C77 C76 C74 124.4(5)
C81 C76 C74 118.0(5)
C78 C77 C76 120.6(6)
C78 C77 H77 119.7
C76 C77 H77 119.7
C79 C78 C77 121.2(5)
C79 C78 H78 119.4
C77 C78 H78 119.4
C78 C79 C80 120.3(6)
C78 C79 H79 119.9
C80 C79 H79 119.9
C81 C80 C79 117.5(5)
C81 C80 C82 118.6(4)
C79 C80 C82 123.9(5)
C80 C81 C76 122.8(5)
C80 C81 H81 118.6
C76 C81 H81 118.6
C83 C82 C87 117.6(5)
C83 C82 C80 123.2(5)
C87 C82 C80 119.2(5)
C84 C83 C82 121.3(6)
C84 C83 H83 119.3
C82 C83 H83 119.3
C83 C84 C85 121.0(6)
C83 C84 H84 119.5
C85 C84 H84 119.5
C86 C85 C84 119.5(6)
C86 C85 H85 120.2
C84 C85 H85 120.2
C85 C86 C87 118.3(5)
C85 C86 C88 122.2(5)
C87 C86 C88 119.4(5)
C82 C87 C86 122.3(5)
C82 C87 H87 118.9
C86 C87 H87 118.9
N7 C88 C89 121.3(5)
N7 C88 C86 119.7(4)
C89 C88 C86 118.9(5)
C90 C89 C88 119.2(5)
C90 C89 H89 120.4
C88 C89 H89 120.4
C89 C90 C91 119.8(5)
C89 C90 H90 120.1
C91 C90 H90 120.1
C90 C91 C92 119.0(5)
C90 C91 H91 120.5
C92 C91 H91 120.5
N7 C92 C91 121.6(5)
N7 C92 C93 118.3(4)
C91 C92 C93 120.2(5)
N8 C93 C94 119.4(5)
N8 C93 C92 117.1(4)
C94 C93 C92 123.5(5)
C95 C94 C93 120.6(5)
C95 C94 H94 119.7
C93 C94 H94 119.7
C94 C95 C96 119.5(5)
C94 C95 C98A 122.3(13)
C96 C95 C98A 117.4(14)
C94 C95 C98B 121.5(17)
C96 C95 C98B 117.5(15)
C98A C95 C98B 20(2)
C97 C96 C95 117.3(5)
C97 C96 C101 125.0(6)
C95 C96 C101 117.7(5)
N8 C97 C96 123.8(5)
N8 C97 H97 118.1
C96 C97 H97 118.1
C95 C98A C99 107.6(19)
C95 C98A H98A 110.2
C99 C98A H98A 110.2
C95 C98A H98B 110.2
C99 C98A H98B 110.2
H98A C98A H98B 108.5
C95 C98B C99 107(2)
C95 C98B H98C 110.4
C99 C98B H98C 110.4
C95 C98B H98D 110.4
C99 C98B H98D 110.4
H98C C98B H98D 108.6
C102 C99 C100 87.8(6)
C102 C99 C98A 119.2(13)
C100 C99 C98A 100.5(13)
C102 C99 C98B 104.9(13)
C100 C99 C98B 115.6(13)
C98A C99 C98B 20(2)
C102 C99 H99 115.0
C100 C99 H99 115.0
C98A C99 H99 115.0
C98B C99 H99 115.1
C101 C100 C99 85.5(6)
C101 C100 H10A 114.4
C99 C100 H10A 114.4
C101 C100 H10B 114.4
C99 C100 H10B 114.4
H10A C100 H10B 111.5
C96 C101 C100 106.8(6)
C96 C101 C102 109.9(6)
C100 C101 C102 87.6(6)
C96 C101 H101 116.3
C100 C101 H101 116.3
C102 C101 H101 116.3
C104 C102 C103 109.5(8)
C104 C102 C99 119.8(8)
C103 C102 C99 111.8(7)
C104 C102 C101 117.2(6)
C103 C102 C101 111.4(7)
C99 C102 C101 85.3(6)
C102 C103 H10C 109.5
C102 C103 H10D 109.5
H10C C103 H10D 109.5
C102 C103 H10E 109.5
H10C C103 H10E 109.5
H10D C103 H10E 109.5
C102 C104 H10F 109.5
C102 C104 H10G 109.5
H10F C104 H10G 109.5
C102 C104 H10H 109.5
H10F C104 H10H 109.5
H10G C104 H10H 109.5
H1WA O1W H1WB 107.6

loop_
_geom_bond_atom_site_label_1
_geom_bond_atom_site_label_2
_geom_bond_distance
Mn1 N1 2.199(4)
Mn1 N8 2.203(4)
Mn1 O1 2.212(4)
Mn1 O2 2.247(4)
Mn1 N7 2.342(4)
Mn1 N2 2.385(4)
Mn2 N4 2.214(4)
Mn2 N5 2.214(4)
Mn2 O4 2.218(4)
Mn2 O3 2.232(4)
Mn2 N3 2.336(4)
Mn2 N6 2.353(4)
O1 H1OA 0.8502
O1 H1OB 0.8494
O2 H2OA 0.8499
O2 H2OB 0.8498
O3 H3OA 0.8497
O3 H3OB 0.8502
O4 H4OA 0.8501
O4 H4OB 0.8498
Cl1 O5 1.376(6)
Cl1 O7 1.385(6)
Cl1 O6 1.416(10)
Cl1 O8 1.425(6)
Cl2 O17 1.380(6)
Cl2 O20A 1.397(10)
Cl2 O18 1.419(4)
Cl2 O20B 1.450(11)
Cl2 O19A 1.456(10)
Cl2 O19B 1.467(10)
Cl3A O12A 1.318(9)
Cl3A O9A 1.359(9)
Cl3A O11A 1.486(11)
Cl3A O10A 1.508(10)
Cl3B O12B 1.330(12)
Cl3B O10B 1.364(12)
Cl3B O11B 1.422(10)
Cl3B O9B 1.598(10)
Cl4A O16A 1.345(13)
Cl4A O15A 1.373(12)
Cl4A O14A 1.404(13)
Cl4A O13A 1.511(13)
Cl4B O14B 1.311(10)
Cl4B O13B 1.367(10)
Cl4B O15B 1.456(9)
Cl4B O16B 1.541(12)
N1 C8 1.342(7)
N1 C12 1.354(6)
N2 C13 1.350(6)
N2 C17 1.359(7)
N3 C40 1.345(6)
N3 C36 1.360(6)
N4 C41 1.335(6)
N4 C45 1.339(7)
N5 C60 1.341(7)
N5 C64 1.356(6)
N6 C65 1.345(6)
N6 C69 1.374(6)
N7 C92 1.349(6)
N7 C88 1.357(6)
N8 C97 1.339(7)
N8 C93 1.347(6)
C1 C2 1.507(11)
C1 H1A 0.9600
C1 H1B 0.9600
C1 H1C 0.9600
C2 C6 1.531(10)
C2 C3 1.540(10)
C2 C4 1.572(9)
C3 H3A 0.9600
C3 H3B 0.9600
C3 H3C 0.9600
C4 C9 1.502(8)
C4 C5 1.533(11)
C4 H4 0.9800
C5 C6 1.526(11)
C5 H5A 0.9700
C5 H5B 0.9700
C6 C7 1.501(10)
C6 H6 0.9800
C7 C10 1.527(8)
C7 H7A 0.9700
C7 H7B 0.9700
C8 C9 1.368(7)
C8 H8 0.9300
C9 C10 1.378(8)
C10 C11 1.373(8)
C11 C12 1.385(7)
C11 H11 0.9300
C12 C13 1.477(7)
C13 C14 1.365(8)
C14 C15 1.372(9)
C14 H14 0.9300
C15 C16 1.383(10)
C15 H15 0.9300
C16 C17 1.385(8)
C16 H16 0.9300
C17 C18 1.476(8)
C18 C23 1.380(8)
C18 C19 1.404(8)
C19 C20 1.364(9)
C19 H19A 0.9300
C20 C21 1.377(9)
C20 H20A 0.9300
C21 C22 1.392(8)
C21 H21 0.9300
C22 C23 1.388(7)
C22 C24 1.490(8)
C23 H23 0.9300
C24 C25 1.381(7)
C24 C29 1.384(7)
C25 C26 1.380(9)
C25 H25 0.9300
C26 C27 1.372(9)
C26 H26 0.9300
C27 C28 1.386(7)
C27 H27 0.9300
C28 C29 1.405(7)
C28 C30 1.480(8)
C29 H29 0.9300
C30 C35 1.382(7)
C30 C31 1.404(8)
C31 C32 1.371(9)
C31 H31 0.9300
C32 C33 1.394(8)
C32 H32 0.9300
C33 C34 1.393(8)
C33 H33 0.9300
C34 C35 1.388(7)
C34 C36 1.488(7)
C35 H35 0.9300
C36 C37 1.374(7)
C37 C38 1.402(8)
C37 H37 0.9300
C38 C39 1.340(9)
C38 H38 0.9300
C39 C40 1.406(7)
C39 H39 0.9300
C40 C41 1.484(7)
C41 C42 1.395(7)
C42 C43 1.382(8)
C42 H42 0.9300
C43 C44 1.394(8)
C43 C46 1.492(8)
C44 C45 1.371(8)
C44 C49 1.484(9)
C45 H45 0.9300
C46 C47 1.531(10)
C46 H46A 0.9700
C46 H46B 0.9700
C47 C48 1.521(11)
C47 C50 1.534(12)
C47 H47 0.9800
C48 C49 1.562(12)
C48 H48A 0.9700
C48 H48B 0.9700
C49 C50 1.531(11)
C49 H49 0.9800
C50 C51 1.533(11)
C50 C52 1.544(14)
C51 H51A 0.9600
C51 H51B 0.9600
C51 H51C 0.9600
C52 H52A 0.9600
C52 H52B 0.9600
C52 H52C 0.9600
C53 C55 1.533(9)
C53 H53A 0.9600
C53 H53B 0.9600
C53 H53C 0.9600
C54 C55 1.496(11)
C54 H54A 0.9600
C54 H54B 0.9600
C54 H54C 0.9600
C55 C58 1.531(10)
C55 C56 1.566(9)
C56 C61 1.500(8)
C56 C57 1.556(10)
C56 H56 0.9800
C57 C58 1.509(10)
C57 H57A 0.9700
C57 H57B 0.9700
C58 C59 1.534(10)
C58 H58 0.9800
C59 C62 1.502(8)
C59 H59A 0.9700
C59 H59B 0.9700
C60 C61 1.368(7)
C60 H60 0.9300
C61 C62 1.396(8)
C62 C63 1.374(8)
C63 C64 1.382(7)
C63 H63 0.9300
C64 C65 1.495(7)
C65 C66 1.387(7)
C66 C67 1.358(8)
C66 H66 0.9300
C67 C68 1.380(9)
C67 H67 0.9300
C68 C69 1.370(8)
C68 H68 0.9300
C69 C70 1.471(7)
C70 C75 1.384(7)
C70 C71 1.399(8)
C71 C72 1.391(9)
C71 H71 0.9300
C72 C73 1.366(9)
C72 H72 0.9300
C73 C74 1.413(8)
C73 H73 0.9300
C74 C75 1.380(7)
C74 C76 1.490(8)
C75 H75 0.9300
C76 C77 1.385(7)
C76 C81 1.395(7)
C77 C78 1.380(9)
C77 H77 0.9300
C78 C79 1.368(9)
C78 H78 0.9300
C79 C80 1.402(8)
C79 H79 0.9300
C80 C81 1.391(7)
C80 C82 1.475(8)
C81 H81 0.9300
C82 C83 1.382(8)
C82 C87 1.395(7)
C83 C84 1.353(9)
C83 H83 0.9300
C84 C85 1.406(9)
C84 H84 0.9300
C85 C86 1.377(8)
C85 H85 0.9300
C86 C87 1.397(7)
C86 C88 1.471(7)
C87 H87 0.9300
C88 C89 1.396(7)
C89 C90 1.374(8)
C89 H89 0.9300
C90 C91 1.380(9)
C90 H90 0.9300
C91 C92 1.394(7)
C91 H91 0.9300
C92 C93 1.466(7)
C93 C94 1.393(7)
C94 C95 1.371(9)
C94 H94 0.9300
C95 C96 1.381(8)
C95 C98A 1.54(3)
C95 C98B 1.55(3)
C96 C97 1.371(8)
C96 C101 1.494(9)
C97 H97 0.9300
C98A C99 1.57(3)
C98A H98A 0.9700
C98A H98B 0.9700
C98B C99 1.58(4)
C98B H98C 0.9700
C98B H98D 0.9700
C99 C102 1.539(11)
C99 C100 1.546(13)
C99 H99 0.9800
C100 C101 1.538(11)
C100 H10A 0.9700
C100 H10B 0.9700
C101 C102 1.552(9)
C101 H101 0.9800
C102 C104 1.485(12)
C102 C103 1.506(10)
C103 H10C 0.9600
C103 H10D 0.9600
C103 H10E 0.9600
C104 H10F 0.9600
C104 H10G 0.9600
C104 H10H 0.9600
O1W H1WA 0.8500
O1W H1WB 0.8500
